data_4135398
loop_
_publ_author_name
'Gangadharappa, Sathish Chatnahalli'
'Maisuls, Iv\'an'
'Schwab, Dominik A.'
'K\"osters, Jutta'
'Doltsinis, Nikos L.'
'Strassert, Cristian A.'

_publ_section_title
;
 Compensation of Hybridization Defects in Phosphorescent Complexes with
 Pnictogen-Based Ligands-A Structural, Photophysical, and Theoretical
 Case-Study with Predictive Character.
;
_journal_issue 51
_journal_name_full 'Journal of the American Chemical Society'
_journal_page_first 21353
_journal_page_last 21367
_journal_paper_doi 10.1021/jacs.0c09467
_journal_volume 142
_journal_year 2020
_chemical_formula_sum 'C29 H18 As F6 N7 Pt'
_chemical_formula_weight 848.51
_space_group_crystal_system monoclinic
_space_group_IT_number 14
_space_group_name_Hall '-P 2yn'
_space_group_name_H-M_alt 'P 1 21/n 1'
_atom_sites_solution_hydrogens geom
_audit_creation_method SHELXL-2014/7
_cell_angle_alpha 90
_cell_angle_beta 112.747(2)
_cell_angle_gamma 90
_cell_formula_units_Z 4
_cell_length_a 17.3585(3)
_cell_length_b 7.87920(10)
_cell_length_c 21.9818(5)
_cell_measurement_reflns_used 61075
_cell_measurement_temperature 90(2)
_cell_measurement_theta_max 32.63
_cell_measurement_theta_min 2.55
_cell_volume 2772.63(10)
_computing_cell_refinement 'STOE X-AREA'
_computing_data_collection 'STOE X-AREA'
_computing_data_reduction 'STOE X-RED'
_computing_structure_refinement 'SHELXL-2014/7 (Sheldrick, 2014)'
_computing_structure_solution 'SHELXL-2014/7 (Sheldrick, 2014)'
_diffrn_ambient_temperature 90(2)
_diffrn_measured_fraction_theta_full 0.999
_diffrn_measured_fraction_theta_max 0.989
_diffrn_measurement_device_type Pilatus100K
_diffrn_measurement_method 'rotation method'
_diffrn_radiation_type MoK\a
_diffrn_radiation_wavelength 0.71073
_diffrn_reflns_av_R_equivalents 0.0255
_diffrn_reflns_av_unetI/netI 0.0182
_diffrn_reflns_Laue_measured_fraction_full 0.999
_diffrn_reflns_Laue_measured_fraction_max 0.989
_diffrn_reflns_limit_h_max 25
_diffrn_reflns_limit_h_min -26
_diffrn_reflns_limit_k_max 11
_diffrn_reflns_limit_k_min -11
_diffrn_reflns_limit_l_max 32
_diffrn_reflns_limit_l_min -32
_diffrn_reflns_number 73323
_diffrn_reflns_point_group_measured_fraction_full 0.999
_diffrn_reflns_point_group_measured_fraction_max 0.989
_diffrn_reflns_theta_full 25.242
_diffrn_reflns_theta_max 32.271
_diffrn_reflns_theta_min 2.545
_diffrn_source 'Mo Genix 3D VHF'
_exptl_absorpt_coefficient_mu 6.320
_exptl_absorpt_correction_T_max 0.6525
_exptl_absorpt_correction_T_min 0.3897
_exptl_absorpt_correction_type numerical
_exptl_absorpt_process_details 'STOE X-RED'
_exptl_crystal_colour colourless
_exptl_crystal_density_diffrn 2.033
_exptl_crystal_description block
_exptl_crystal_F_000 1624
_exptl_crystal_size_max 0.200
_exptl_crystal_size_mid 0.100
_exptl_crystal_size_min 0.080
_refine_diff_density_max 0.802
_refine_diff_density_min -0.339
_refine_diff_density_rms 0.084
_refine_ls_extinction_method none
_refine_ls_goodness_of_fit_ref 0.945
_refine_ls_hydrogen_treatment constr
_refine_ls_matrix_type full
_refine_ls_number_parameters 397
_refine_ls_number_reflns 9734
_refine_ls_number_restraints 0
_refine_ls_restrained_S_all 0.945
_refine_ls_R_factor_all 0.0232
_refine_ls_R_factor_gt 0.0168
_refine_ls_shift/su_max 0.006
_refine_ls_shift/su_mean 0.000
_refine_ls_structure_factor_coef Fsqd
_refine_ls_weighting_details 'w=1/[\s^2^(Fo^2^)+(0.0236P)^2^] where P=(Fo^2^+2Fc^2^)/3'
_refine_ls_weighting_scheme calc
_refine_ls_wR_factor_gt 0.0364
_refine_ls_wR_factor_ref 0.0377
_reflns_Friedel_coverage 0.000
_reflns_number_gt 8299
_reflns_number_total 9734
_reflns_threshold_expression 'I > 2\s(I)'
_cod_data_source_file sg41sadp21n_a_[CF3_As].cif
_cod_data_source_block sg41sadp21n_a
_cod_depositor_comments 'Adding full bibliography for 4135398--4135402.cif.'
_cod_original_cell_volume 2772.63(9)
_cod_original_sg_symbol_H-M 'P 21/n'
_cod_database_code 4135398
_shelx_shelxl_version_number 2014/7
_shelx_space_group_comment
;
The symmetry employed for this shelxl refinement is uniquely defined
by the following loop, which should always be used as a source of
symmetry information in preference to the above space-group names.
They are only intended as comments.
;
_shelx_estimated_absorpt_t_min 0.365
_shelx_estimated_absorpt_t_max 0.632

loop_
_space_group_symop_operation_xyz
'x, y, z'
'-x+1/2, y+1/2, -z+1/2'
'-x, -y, -z'
'x-1/2, -y-1/2, z-1/2'

loop_
_atom_site_label
_atom_site_type_symbol
_atom_site_fract_x
_atom_site_fract_y
_atom_site_fract_z
_atom_site_U_iso_or_equiv
_atom_site_adp_type
_atom_site_occupancy
_atom_site_site_symmetry_order
_atom_site_calc_flag
_atom_site_refinement_flags_posn
_atom_site_refinement_flags_adp
_atom_site_refinement_flags_occupancy
_atom_site_disorder_assembly
_atom_site_disorder_group
N1 N 0.40721(9) 0.64778(17) 0.47204(7) 0.0200(3) Uani 1 1 d . . . . .
N2 N 0.35670(9) 0.58365(19) 0.41273(7) 0.0215(3) Uani 1 1 d . . . . .
C3 C 0.39743(11) 0.6214(2) 0.37395(8) 0.0212(3) Uani 1 1 d . . . . .
N4 N 0.47074(9) 0.70569(18) 0.40290(7) 0.0211(3) Uani 1 1 d . . . . .
C5 C 0.47439(10) 0.7195(2) 0.46440(8) 0.0198(3) Uani 1 1 d . . . . .
C6 C 0.53710(10) 0.7995(2) 0.52210(8) 0.0199(3) Uani 1 1 d . . . . .
N7 N 0.51461(9) 0.79202(17) 0.57430(7) 0.0192(3) Uani 1 1 d . . . . .
C8 C 0.61163(11) 0.8782(2) 0.52843(9) 0.0231(3) Uani 1 1 d . . . . .
H8 H 0.6282 0.8861 0.4921 0.028 Uiso 1 1 calc R U . . .
C9 C 0.66127(11) 0.9454(2) 0.59021(9) 0.0239(3) Uani 1 1 d . . . . .
H9 H 0.7125 0.9994 0.5958 0.029 Uiso 1 1 calc R U . . .
C10 C 0.63727(10) 0.9349(2) 0.64348(9) 0.0229(3) Uani 1 1 d . . . . .
H10 H 0.6714 0.9802 0.6853 0.028 Uiso 1 1 calc R U . . .
C11 C 0.56186(10) 0.8562(2) 0.63382(8) 0.0199(3) Uani 1 1 d . . . . .
C12 C 0.52298(10) 0.8263(2) 0.68112(8) 0.0204(3) Uani 1 1 d . . . . .
N13 N 0.55023(9) 0.85906(18) 0.74550(7) 0.0213(3) Uani 1 1 d . . . . .
C14 C 0.48742(11) 0.7926(2) 0.75983(8) 0.0212(3) Uani 1 1 d . . . . .
N15 N 0.42412(9) 0.72246(19) 0.70976(7) 0.0215(3) Uani 1 1 d . . . . .
N16 N 0.44779(9) 0.74458(18) 0.65829(7) 0.0205(3) Uani 1 1 d . . . . .
C17 C 0.36174(11) 0.5812(2) 0.30181(9) 0.0232(3) Uani 1 1 d . . . . .
F18 F 0.42141(7) 0.55168(17) 0.27914(6) 0.0331(3) Uani 1 1 d . . . . .
F19 F 0.31540(8) 0.70981(15) 0.26585(6) 0.0328(3) Uani 1 1 d . . . . .
F20 F 0.31209(8) 0.44530(15) 0.28809(6) 0.0325(2) Uani 1 1 d . . . . .
C21 C 0.48993(11) 0.7934(2) 0.82866(9) 0.0234(3) Uani 1 1 d . . . . .
F22 F 0.56213(8) 0.73036(16) 0.87155(6) 0.0329(3) Uani 1 1 d . . . . .
F23 F 0.48344(8) 0.94963(15) 0.85022(6) 0.0331(3) Uani 1 1 d . . . . .
F24 F 0.42862(9) 0.70105(19) 0.83368(6) 0.0422(3) Uani 1 1 d . . . . .
Pt25 Pt 0.40692(2) 0.67323(2) 0.56331(2) 0.01745(2) Uani 1 1 d . . . . .
As26 As 0.28362(2) 0.53140(2) 0.55853(2) 0.01768(3) Uani 1 1 d . . . . .
C27 C 0.22426(10) 0.3772(2) 0.48717(8) 0.0198(3) Uani 1 1 d . . . . .
C28 C 0.19504(10) 0.4343(2) 0.42206(8) 0.0217(3) Uani 1 1 d . . . . .
H28 H 0.2076 0.5461 0.4125 0.026 Uiso 1 1 calc R U . . .
C29 C 0.14736(11) 0.3268(2) 0.37104(8) 0.0245(3) Uani 1 1 d . . . . .
H29 H 0.1282 0.3647 0.3266 0.029 Uiso 1 1 calc R U . . .
C30 C 0.12778(11) 0.1641(2) 0.38511(9) 0.0256(3) Uani 1 1 d . . . . .
H30 H 0.0945 0.0917 0.3503 0.031 Uiso 1 1 calc R U . . .
C31 C 0.15693(11) 0.1068(2) 0.45039(9) 0.0241(3) Uani 1 1 d . . . . .
H31 H 0.1438 -0.0046 0.4599 0.029 Uiso 1 1 calc R U . . .
C32 C 0.20526(11) 0.2136(2) 0.50151(9) 0.0219(3) Uani 1 1 d . . . . .
H32 H 0.2252 0.1751 0.5459 0.026 Uiso 1 1 calc R U . . .
C33 C 0.19609(10) 0.6825(2) 0.55938(8) 0.0200(3) Uani 1 1 d . . . . .
C34 C 0.11212(11) 0.6451(2) 0.52333(9) 0.0234(3) Uani 1 1 d . . . . .
H34 H 0.0971 0.5494 0.4948 0.028 Uiso 1 1 calc R U . . .
C35 C 0.05055(11) 0.7487(2) 0.52934(10) 0.0268(3) Uani 1 1 d . . . . .
H35 H -0.0067 0.7241 0.5047 0.032 Uiso 1 1 calc R U . . .
C36 C 0.07269(11) 0.8883(2) 0.57147(9) 0.0261(3) Uani 1 1 d . . . . .
H36 H 0.0306 0.9582 0.5759 0.031 Uiso 1 1 calc R U . . .
C37 C 0.15657(11) 0.9250(2) 0.60704(9) 0.0245(3) Uani 1 1 d . . . . .
H37 H 0.1715 1.0205 0.6357 0.029 Uiso 1 1 calc R U . . .
C38 C 0.21838(11) 0.8240(2) 0.60110(8) 0.0225(3) Uani 1 1 d . . . . .
H38 H 0.2756 0.8503 0.6252 0.027 Uiso 1 1 calc R U . . .
C39 C 0.30645(10) 0.3966(2) 0.63692(8) 0.0195(3) Uani 1 1 d . . . . .
C40 C 0.24906(11) 0.3857(2) 0.66675(8) 0.0230(3) Uani 1 1 d . . . . .
H40 H 0.1968 0.4421 0.6479 0.028 Uiso 1 1 calc R U . . .
C41 C 0.26888(12) 0.2912(2) 0.72464(9) 0.0269(4) Uani 1 1 d . . . . .
H41 H 0.2299 0.2831 0.7452 0.032 Uiso 1 1 calc R U . . .
C42 C 0.34524(13) 0.2094(2) 0.75198(9) 0.0280(4) Uani 1 1 d . . . . .
H42 H 0.3590 0.1471 0.7918 0.034 Uiso 1 1 calc R U . . .
C43 C 0.40190(12) 0.2180(2) 0.72133(10) 0.0278(4) Uani 1 1 d . . . . .
H43 H 0.4537 0.1598 0.7398 0.033 Uiso 1 1 calc R U . . .
C44 C 0.38281(11) 0.3118(2) 0.66367(9) 0.0238(3) Uani 1 1 d . . . . .
H44 H 0.4214 0.3180 0.6427 0.029 Uiso 1 1 calc R U . . .

loop_
_atom_site_aniso_label
_atom_site_aniso_U_11
_atom_site_aniso_U_22
_atom_site_aniso_U_33
_atom_site_aniso_U_23
_atom_site_aniso_U_13
_atom_site_aniso_U_12
N1 0.0203(6) 0.0205(7) 0.0195(6) 0.0002(5) 0.0081(5) -0.0006(4)
N2 0.0222(6) 0.0225(7) 0.0193(6) 0.0005(5) 0.0076(5) 0.0003(5)
C3 0.0234(7) 0.0210(7) 0.0192(7) 0.0017(6) 0.0082(6) 0.0018(5)
N4 0.0218(6) 0.0218(7) 0.0203(6) 0.0017(5) 0.0088(5) 0.0020(5)
C5 0.0205(7) 0.0192(7) 0.0211(7) 0.0021(5) 0.0095(6) 0.0013(5)
C6 0.0198(7) 0.0189(7) 0.0215(7) 0.0025(5) 0.0086(6) 0.0018(5)
N7 0.0178(6) 0.0189(6) 0.0204(6) 0.0009(5) 0.0069(5) -0.0005(4)
C8 0.0213(7) 0.0226(7) 0.0277(8) 0.0026(6) 0.0117(6) 0.0005(6)
C9 0.0194(7) 0.0235(8) 0.0297(8) 0.0017(6) 0.0103(6) -0.0008(5)
C10 0.0193(7) 0.0216(7) 0.0264(8) 0.0010(6) 0.0072(6) -0.0002(5)
C11 0.0193(7) 0.0176(7) 0.0212(7) 0.0011(5) 0.0063(6) 0.0009(5)
C12 0.0187(6) 0.0210(7) 0.0202(7) 0.0006(6) 0.0061(5) -0.0007(5)
N13 0.0208(6) 0.0210(7) 0.0208(6) -0.0016(5) 0.0067(5) -0.0012(5)
C14 0.0229(7) 0.0205(8) 0.0199(7) 0.0007(5) 0.0079(6) 0.0001(5)
N15 0.0229(6) 0.0225(6) 0.0189(6) 0.0004(5) 0.0080(5) -0.0010(5)
N16 0.0197(6) 0.0214(7) 0.0197(6) 0.0000(5) 0.0070(5) -0.0018(5)
C17 0.0250(8) 0.0227(8) 0.0217(7) 0.0011(6) 0.0090(6) 0.0014(6)
F18 0.0302(6) 0.0478(7) 0.0237(5) -0.0050(5) 0.0130(5) 0.0026(5)
F19 0.0408(7) 0.0272(6) 0.0241(5) 0.0038(4) 0.0054(5) 0.0096(4)
F20 0.0388(6) 0.0298(6) 0.0262(5) -0.0033(4) 0.0098(5) -0.0103(5)
C21 0.0246(8) 0.0237(8) 0.0215(7) 0.0015(6) 0.0085(6) -0.0010(6)
F22 0.0358(6) 0.0374(6) 0.0212(5) 0.0047(5) 0.0061(5) 0.0114(5)
F23 0.0462(7) 0.0288(6) 0.0256(5) 0.0000(4) 0.0154(5) 0.0093(5)
F24 0.0437(7) 0.0593(9) 0.0260(6) -0.0018(6) 0.0161(5) -0.0251(6)
Pt25 0.01712(3) 0.01809(3) 0.01706(3) 0.00075(2) 0.00651(2) -0.00065(2)
As26 0.01802(7) 0.01788(7) 0.01734(7) 0.00018(5) 0.00706(5) -0.00070(5)
C27 0.0197(7) 0.0206(7) 0.0196(7) -0.0012(6) 0.0082(6) -0.0007(5)
C28 0.0226(7) 0.0224(7) 0.0200(7) 0.0011(6) 0.0081(6) -0.0005(5)
C29 0.0251(7) 0.0277(8) 0.0201(7) 0.0018(7) 0.0081(6) 0.0012(6)
C30 0.0266(8) 0.0268(8) 0.0230(7) -0.0048(7) 0.0092(6) -0.0036(6)
C31 0.0262(8) 0.0221(8) 0.0240(8) -0.0020(6) 0.0099(6) -0.0031(6)
C32 0.0246(7) 0.0214(7) 0.0202(7) 0.0002(6) 0.0092(6) -0.0005(5)
C33 0.0202(6) 0.0207(7) 0.0199(7) 0.0019(6) 0.0087(5) 0.0014(5)
C34 0.0218(7) 0.0222(8) 0.0258(8) -0.0013(6) 0.0087(6) -0.0012(5)
C35 0.0209(7) 0.0283(9) 0.0305(9) 0.0005(7) 0.0091(7) 0.0021(6)
C36 0.0242(8) 0.0260(8) 0.0297(9) 0.0017(7) 0.0121(7) 0.0051(6)
C37 0.0252(8) 0.0244(8) 0.0243(8) -0.0004(6) 0.0101(6) 0.0009(6)
C38 0.0235(7) 0.0219(7) 0.0219(7) -0.0019(6) 0.0084(6) -0.0002(6)
C39 0.0206(7) 0.0191(7) 0.0188(7) 0.0003(5) 0.0076(6) -0.0004(5)
C40 0.0232(7) 0.0253(8) 0.0216(7) 0.0006(6) 0.0100(6) 0.0013(6)
C41 0.0304(9) 0.0309(9) 0.0236(8) 0.0021(6) 0.0150(7) 0.0000(6)
C42 0.0328(9) 0.0282(9) 0.0227(8) 0.0066(6) 0.0105(7) 0.0020(6)
C43 0.0264(8) 0.0274(8) 0.0290(9) 0.0077(7) 0.0100(7) 0.0053(6)
C44 0.0241(7) 0.0233(8) 0.0260(8) 0.0028(6) 0.0120(6) 0.0017(6)

loop_
_atom_type_symbol
_atom_type_description
_atom_type_scat_dispersion_real
_atom_type_scat_dispersion_imag
_atom_type_scat_source
C C 0.0033 0.0016 'International Tables Vol C Tables 4.2.6.8 and 6.1.1.4'
H H 0.0000 0.0000 'International Tables Vol C Tables 4.2.6.8 and 6.1.1.4'
As As 0.0499 2.0058 'International Tables Vol C Tables 4.2.6.8 and 6.1.1.4'
F F 0.0171 0.0103 'International Tables Vol C Tables 4.2.6.8 and 6.1.1.4'
N N 0.0061 0.0033 'International Tables Vol C Tables 4.2.6.8 and 6.1.1.4'
Pt Pt -1.7033 8.3905 'International Tables Vol C Tables 4.2.6.8 and 6.1.1.4'

loop_
_geom_angle_atom_site_label_1
_geom_angle_atom_site_label_2
_geom_angle_atom_site_label_3
_geom_angle
_geom_angle_site_symmetry_1
_geom_angle_site_symmetry_3
_geom_angle_publ_flag
N2 N1 C5 107.56(14) . . ?
N2 N1 Pt25 138.02(11) . . ?
C5 N1 Pt25 114.34(11) . . ?
C3 N2 N1 103.05(14) . . ?
N2 C3 N4 116.25(15) . . ?
N2 C3 C17 121.68(16) . . ?
N4 C3 C17 121.99(15) . . ?
C5 N4 C3 100.59(14) . . ?
N4 C5 N1 112.55(15) . . ?
N4 C5 C6 130.13(15) . . ?
N1 C5 C6 117.31(15) . . ?
N7 C6 C8 119.85(16) . . ?
N7 C6 C5 110.92(14) . . ?
C8 C6 C5 129.22(16) . . ?
C11 N7 C6 122.88(14) . . ?
C11 N7 Pt25 118.58(11) . . ?
C6 N7 Pt25 118.52(11) . . ?
C6 C8 C9 117.70(16) . . ?
C6 C8 H8 121.1 . . ?
C9 C8 H8 121.1 . . ?
C10 C9 C8 121.49(16) . . ?
C10 C9 H9 119.3 . . ?
C8 C9 H9 119.3 . . ?
C11 C10 C9 118.04(16) . . ?
C11 C10 H10 121.0 . . ?
C9 C10 H10 121.0 . . ?
N7 C11 C10 120.04(16) . . ?
N7 C11 C12 110.84(14) . . ?
C10 C11 C12 129.11(16) . . ?
N13 C12 N16 112.21(15) . . ?
N13 C12 C11 130.75(15) . . ?
N16 C12 C11 116.97(14) . . ?
C12 N13 C14 100.69(14) . . ?
N15 C14 N13 116.64(15) . . ?
N15 C14 C21 121.82(15) . . ?
N13 C14 C21 121.52(15) . . ?
C14 N15 N16 102.47(14) . . ?
N15 N16 C12 108.00(13) . . ?
N15 N16 Pt25 137.07(11) . . ?
C12 N16 Pt25 114.68(11) . . ?
F18 C17 F20 107.63(15) . . ?
F18 C17 F19 106.66(15) . . ?
F20 C17 F19 106.55(15) . . ?
F18 C17 C3 111.73(15) . . ?
F20 C17 C3 112.10(15) . . ?
F19 C17 C3 111.84(15) . . ?
F24 C21 F22 107.44(15) . . ?
F24 C21 F23 107.12(15) . . ?
F22 C21 F23 106.02(14) . . ?
F24 C21 C14 111.74(15) . . ?
F22 C21 C14 111.33(15) . . ?
F23 C21 C14 112.86(14) . . ?
N16 Pt25 N1 157.77(6) . . ?
N16 Pt25 N7 78.89(6) . . ?
N1 Pt25 N7 78.87(6) . . ?
N16 Pt25 As26 97.32(4) . . ?
N1 Pt25 As26 104.91(4) . . ?
N7 Pt25 As26 175.99(4) . . ?
C39 As26 C33 102.75(7) . . ?
C39 As26 C27 103.83(7) . . ?
C33 As26 C27 102.70(7) . . ?
C39 As26 Pt25 110.38(5) . . ?
C33 As26 Pt25 113.99(5) . . ?
C27 As26 Pt25 121.20(5) . . ?
C28 C27 C32 120.35(15) . . ?
C28 C27 As26 119.82(13) . . ?
C32 C27 As26 119.64(12) . . ?
C29 C28 C27 119.78(16) . . ?
C29 C28 H28 120.1 . . ?
C27 C28 H28 120.1 . . ?
C30 C29 C28 120.09(16) . . ?
C30 C29 H29 120.0 . . ?
C28 C29 H29 120.0 . . ?
C29 C30 C31 120.17(16) . . ?
C29 C30 H30 119.9 . . ?
C31 C30 H30 119.9 . . ?
C32 C31 C30 119.88(17) . . ?
C32 C31 H31 120.1 . . ?
C30 C31 H31 120.1 . . ?
C31 C32 C27 119.73(16) . . ?
C31 C32 H32 120.1 . . ?
C27 C32 H32 120.1 . . ?
C34 C33 C38 120.25(15) . . ?
C34 C33 As26 121.08(13) . . ?
C38 C33 As26 118.48(12) . . ?
C35 C34 C33 119.65(16) . . ?
C35 C34 H34 120.2 . . ?
C33 C34 H34 120.2 . . ?
C34 C35 C36 120.12(17) . . ?
C34 C35 H35 119.9 . . ?
C36 C35 H35 119.9 . . ?
C37 C36 C35 119.86(17) . . ?
C37 C36 H36 120.1 . . ?
C35 C36 H36 120.1 . . ?
C38 C37 C36 120.60(17) . . ?
C38 C37 H37 119.7 . . ?
C36 C37 H37 119.7 . . ?
C37 C38 C33 119.51(16) . . ?
C37 C38 H38 120.2 . . ?
C33 C38 H38 120.2 . . ?
C40 C39 C44 120.58(16) . . ?
C40 C39 As26 121.17(13) . . ?
C44 C39 As26 118.25(12) . . ?
C39 C40 C41 119.54(16) . . ?
C39 C40 H40 120.2 . . ?
C41 C40 H40 120.2 . . ?
C42 C41 C40 120.03(17) . . ?
C42 C41 H41 120.0 . . ?
C40 C41 H41 120.0 . . ?
C41 C42 C43 120.25(17) . . ?
C41 C42 H42 119.9 . . ?
C43 C42 H42 119.9 . . ?
C44 C43 C42 120.18(17) . . ?
C44 C43 H43 119.9 . . ?
C42 C43 H43 119.9 . . ?
C43 C44 C39 119.40(16) . . ?
C43 C44 H44 120.3 . . ?
C39 C44 H44 120.3 . . ?

loop_
_geom_bond_atom_site_label_1
_geom_bond_atom_site_label_2
_geom_bond_distance
_geom_bond_site_symmetry_2
_geom_bond_publ_flag
N1 N2 1.356(2) . ?
N1 C5 1.363(2) . ?
N1 Pt25 2.0181(14) . ?
N2 C3 1.335(2) . ?
C3 N4 1.356(2) . ?
C3 C17 1.496(2) . ?
N4 C5 1.333(2) . ?
C5 C6 1.457(2) . ?
C6 N7 1.349(2) . ?
C6 C8 1.392(2) . ?
N7 C11 1.346(2) . ?
N7 Pt25 2.0198(14) . ?
C8 C9 1.401(3) . ?
C8 H8 0.9500 . ?
C9 C10 1.389(3) . ?
C9 H9 0.9500 . ?
C10 C11 1.389(2) . ?
C10 H10 0.9500 . ?
C11 C12 1.461(2) . ?
C12 N13 1.332(2) . ?
C12 N16 1.365(2) . ?
N13 C14 1.352(2) . ?
C14 N15 1.337(2) . ?
C14 C21 1.497(2) . ?
N15 N16 1.356(2) . ?
N16 Pt25 2.0082(14) . ?
C17 F18 1.332(2) . ?
C17 F20 1.334(2) . ?
C17 F19 1.344(2) . ?
C21 F24 1.329(2) . ?
C21 F22 1.339(2) . ?
C21 F23 1.339(2) . ?
Pt25 As26 2.38061(17) . ?
As26 C39 1.9305(16) . ?
As26 C33 1.9360(16) . ?
As26 C27 1.9361(16) . ?
C27 C28 1.395(2) . ?
C27 C32 1.397(2) . ?
C28 C29 1.394(2) . ?
C28 H28 0.9500 . ?
C29 C30 1.392(3) . ?
C29 H29 0.9500 . ?
C30 C31 1.399(3) . ?
C30 H30 0.9500 . ?
C31 C32 1.395(2) . ?
C31 H31 0.9500 . ?
C32 H32 0.9500 . ?
C33 C34 1.395(2) . ?
C33 C38 1.400(2) . ?
C34 C35 1.391(2) . ?
C34 H34 0.9500 . ?
C35 C36 1.393(3) . ?
C35 H35 0.9500 . ?
C36 C37 1.391(3) . ?
C36 H36 0.9500 . ?
C37 C38 1.382(2) . ?
C37 H37 0.9500 . ?
C38 H38 0.9500 . ?
C39 C40 1.391(2) . ?
C39 C44 1.395(2) . ?
C40 C41 1.397(2) . ?
C40 H40 0.9500 . ?
C41 C42 1.385(3) . ?
C41 H41 0.9500 . ?
C42 C43 1.392(3) . ?
C42 H42 0.9500 . ?
C43 C44 1.392(3) . ?
C43 H43 0.9500 . ?
C44 H44 0.9500 . ?
